data_7233432
loop_
_publ_author_name
'Vaganova, Tamara A.'
'Gatilov, Yurij V.'
'Benassi, Enrico'
'Chuikov, Igor P.'
'Pishchur, Denis P.'
'Malykhin, Evgenij V.'

_publ_section_title
;
 Impact of molecular packing rearrangement on solid-state fluorescence:
 polyhalogenated N-hetarylamines vs. their co-crystals with 18-crown-6
;
_journal_issue 39
_journal_name_full CrystEngComm
_journal_page_first 5931
_journal_paper_doi 10.1039/C9CE00645A
_journal_volume 21
_journal_year 2019
_chemical_formula_moiety '2(C9 H4 Cl F3 N2), C12 H24 O6'
_chemical_formula_sum 'C30 H32 Cl2 F6 N4 O6'
_chemical_formula_weight 729.49
_chemical_melting_point 415
_chemical_name_systematic
;
7-amino-2-chloro-5,6,8-trifluoroquinoline 18-crown-6, associate 2:1
;
_space_group_crystal_system monoclinic
_space_group_IT_number 14
_space_group_name_Hall '-P 2yn'
_space_group_name_H-M_alt 'P 1 21/n 1'
_symmetry_space_group_name_Hall '-P 2yn'
_symmetry_space_group_name_H-M 'P 1 21/n 1'
_atom_sites_solution_hydrogens mixed
_atom_sites_solution_primary direct
_atom_sites_solution_secondary difmap
_audit_creation_method SHELXL-2014/7
_audit_update_record
;
2019-04-22 deposited with the CCDC.    2019-08-23 downloaded from the CCDC.
;
_cell_angle_alpha 90
_cell_angle_beta 106.472(2)
_cell_angle_gamma 90
_cell_formula_units_Z 2
_cell_length_a 12.5421(5)
_cell_length_b 9.4386(3)
_cell_length_c 14.5435(6)
_cell_measurement_reflns_used 9872
_cell_measurement_temperature 296(2)
_cell_measurement_theta_max 29.94
_cell_measurement_theta_min 2.53
_cell_volume 1651.00(11)
_computing_cell_refinement 'Bruker SAINT'
_computing_data_collection 'Bruker APEX2'
_computing_data_reduction 'Bruker SAINT'
_computing_molecular_graphics 'Bruker SHELXTL'
_computing_publication_material 'Bruker SHELXTL'
_computing_structure_refinement 'SHELXL-2014/7 (Sheldrick, 2014)'
_computing_structure_solution 'SHELXS-97 (Sheldrick, 2008)'
_diffrn_ambient_temperature 296(2)
_diffrn_measured_fraction_theta_full 0.999
_diffrn_measured_fraction_theta_max 0.999
_diffrn_measurement_device_type 'Bruker APEX-II CCD'
_diffrn_measurement_method '\f and \w scans'
_diffrn_radiation_type MoK\a
_diffrn_radiation_wavelength 0.71073
_diffrn_reflns_av_R_equivalents 0.0423
_diffrn_reflns_av_unetI/netI 0.0247
_diffrn_reflns_Laue_measured_fraction_full 0.999
_diffrn_reflns_Laue_measured_fraction_max 0.999
_diffrn_reflns_limit_h_max 17
_diffrn_reflns_limit_h_min -17
_diffrn_reflns_limit_k_max 13
_diffrn_reflns_limit_k_min -13
_diffrn_reflns_limit_l_max 20
_diffrn_reflns_limit_l_min -20
_diffrn_reflns_number 36550
_diffrn_reflns_point_group_measured_fraction_full 0.999
_diffrn_reflns_point_group_measured_fraction_max 0.999
_diffrn_reflns_theta_full 25.242
_diffrn_reflns_theta_max 30.140
_diffrn_reflns_theta_min 2.530
_exptl_absorpt_coefficient_mu 0.279
_exptl_absorpt_correction_T_max 0.8374
_exptl_absorpt_correction_T_min 0.7995
_exptl_absorpt_correction_type multi-scan
_exptl_absorpt_process_details SADABS-2008/1
_exptl_crystal_colour colourless
_exptl_crystal_density_diffrn 1.467
_exptl_crystal_description block
_exptl_crystal_F_000 752
_exptl_crystal_size_max 0.480
_exptl_crystal_size_mid 0.430
_exptl_crystal_size_min 0.350
_refine_diff_density_max 0.377
_refine_diff_density_min -0.265
_refine_diff_density_rms 0.050
_refine_ls_extinction_method none
_refine_ls_goodness_of_fit_ref 0.956
_refine_ls_hydrogen_treatment mixed
_refine_ls_matrix_type full
_refine_ls_number_parameters 225
_refine_ls_number_reflns 4872
_refine_ls_number_restraints 2
_refine_ls_restrained_S_all 0.956
_refine_ls_R_factor_all 0.0683
_refine_ls_R_factor_gt 0.0519
_refine_ls_shift/su_max 0.000
_refine_ls_shift/su_mean 0.000
_refine_ls_structure_factor_coef Fsqd
_refine_ls_weighting_details 'w=1/[\s^2^(Fo^2^)+(0.0899P)^2^+0.8013P] where P=(Fo^2^+2Fc^2^)/3'
_refine_ls_weighting_scheme calc
_refine_ls_wR_factor_gt 0.1495
_refine_ls_wR_factor_ref 0.1726
_reflns_Friedel_coverage 0.000
_reflns_number_gt 3681
_reflns_number_total 4872
_reflns_threshold_expression 'I > 2\s(I)'
_cod_data_source_file c9ce00645a2.cif
_cod_data_source_block 2Gxcr-M15_1
_cod_depositor_comments 'Adding full bibliography for 7233421--7233432.cif.'
_cod_database_code 7233432
_shelx_shelxl_version_number 2014/7
_shelx_space_group_comment
;
The symmetry employed for this shelxl refinement is uniquely defined
by the following loop, which should always be used as a source of
symmetry information in preference to the above space-group names.
They are only intended as comments.
;
_shelx_estimated_absorpt_t_min 0.878
_shelx_estimated_absorpt_t_max 0.909

loop_
_space_group_symop_operation_xyz
'x, y, z'
'-x+1/2, y+1/2, -z+1/2'
'-x, -y, -z'
'x-1/2, -y-1/2, z-1/2'

loop_
_atom_site_label
_atom_site_type_symbol
_atom_site_fract_x
_atom_site_fract_y
_atom_site_fract_z
_atom_site_U_iso_or_equiv
_atom_site_adp_type
_atom_site_occupancy
_atom_site_site_symmetry_order
_atom_site_calc_flag
_atom_site_refinement_flags_posn
_atom_site_refinement_flags_adp
Cl1 Cl 0.73146(4) 0.42712(7) 0.23444(4) 0.06643(19) Uani 1 1 d . .
F1 F 0.40810(13) 0.89452(15) -0.06333(12) 0.0816(4) Uani 1 1 d . .
O1 O -0.07919(14) 0.54506(19) -0.19613(11) 0.0676(4) Uani 1 1 d . .
N1 N 0.52862(11) 0.50322(15) 0.15258(10) 0.0425(3) Uani 1 1 d . .
C1 C 0.63132(13) 0.53576(19) 0.15937(11) 0.0433(3) Uani 1 1 d . .
F2 F 0.19522(11) 0.82780(15) -0.07678(11) 0.0715(4) Uani 1 1 d . .
O2 O -0.06730(13) 0.77974(19) -0.07137(13) 0.0712(4) Uani 1 1 d . .
N2 N 0.14080(14) 0.6037(2) 0.02127(17) 0.0691(5) Uani 1 1 d D .
H2A H 0.0937(19) 0.656(3) -0.0156(16) 0.077(8) Uiso 1 1 d D .
H2B H 0.130(2) 0.539(2) 0.0578(17) 0.083(9) Uiso 1 1 d D .
C2 C 0.66788(15) 0.6475(2) 0.11247(14) 0.0508(4) Uani 1 1 d . .
H2 H 0.7431 0.6634 0.1203 0.061 Uiso 1 1 calc R U
F3 F 0.31207(10) 0.44424(14) 0.13253(11) 0.0711(4) Uani 1 1 d . .
O3 O -0.04613(13) 0.70872(17) 0.12425(12) 0.0656(4) Uani 1 1 d . .
C3 C 0.58839(16) 0.7318(2) 0.05495(15) 0.0520(4) Uani 1 1 d . .
H3 H 0.6089 0.8079 0.0231 0.062 Uiso 1 1 calc R U
C3A C 0.47494(13) 0.70376(17) 0.04372(11) 0.0405(3) Uani 1 1 d . .
C4 C 0.38609(16) 0.78301(18) -0.01364(14) 0.0489(4) Uani 1 1 d . .
C5 C 0.27847(15) 0.74981(19) -0.02073(13) 0.0480(4) Uani 1 1 d . .
C6 C 0.24850(13) 0.63405(19) 0.02856(12) 0.0445(3) Uani 1 1 d . .
C7A C 0.44821(12) 0.58639(15) 0.09401(10) 0.0361(3) Uani 1 1 d . .
C7 C 0.33648(13) 0.55634(17) 0.08452(12) 0.0428(3) Uani 1 1 d . .
C8 C -0.0748(2) 0.6862(3) -0.22477(18) 0.0818(8) Uani 1 1 d . .
H8A H -0.1124 0.6952 -0.2927 0.098 Uiso 1 1 calc R U
H8B H 0.0021 0.7145 -0.2143 0.098 Uiso 1 1 calc R U
C9 C -0.1284(2) 0.7795(3) -0.1697(2) 0.0781(7) Uani 1 1 d . .
H9A H -0.1325 0.8752 -0.1948 0.094 Uiso 1 1 calc R U
H9B H -0.2035 0.7469 -0.1765 0.094 Uiso 1 1 calc R U
C10 C -0.1218(2) 0.8496(3) -0.0134(2) 0.0798(8) Uani 1 1 d . .
H10A H -0.1920 0.8030 -0.0178 0.096 Uiso 1 1 calc R U
H10B H -0.1373 0.9466 -0.0350 0.096 Uiso 1 1 calc R U
C11 C -0.0511(3) 0.8481(3) 0.0875(2) 0.0814(8) Uani 1 1 d . .
H11A H 0.0231 0.8807 0.0905 0.098 Uiso 1 1 calc R U
H11B H -0.0820 0.9115 0.1258 0.098 Uiso 1 1 calc R U
C12 C 0.0324(2) 0.6966(3) 0.2153(2) 0.0816(8) Uani 1 1 d . .
H12A H 0.0133 0.7613 0.2600 0.098 Uiso 1 1 calc R U
H12B H 0.1057 0.7216 0.2108 0.098 Uiso 1 1 calc R U
C13 C 0.0333(2) 0.5488(4) 0.25065(17) 0.0812(8) Uani 1 1 d . .
H13A H 0.0766 0.5444 0.3174 0.097 Uiso 1 1 calc R U
H13B H -0.0421 0.5197 0.2465 0.097 Uiso 1 1 calc R U

loop_
_atom_site_aniso_label
_atom_site_aniso_U_11
_atom_site_aniso_U_22
_atom_site_aniso_U_33
_atom_site_aniso_U_23
_atom_site_aniso_U_13
_atom_site_aniso_U_12
Cl1 0.0422(2) 0.0874(4) 0.0627(3) 0.0136(2) 0.0035(2) 0.0093(2)
F1 0.0737(9) 0.0665(8) 0.1049(11) 0.0439(8) 0.0258(8) 0.0016(6)
O1 0.0619(9) 0.0857(11) 0.0570(8) 0.0176(8) 0.0199(7) 0.0012(8)
N1 0.0378(6) 0.0453(7) 0.0432(7) 0.0031(6) 0.0097(5) -0.0007(5)
C1 0.0378(7) 0.0501(9) 0.0395(7) -0.0039(6) 0.0071(6) -0.0009(6)
F2 0.0583(7) 0.0688(8) 0.0838(9) 0.0249(7) 0.0140(6) 0.0227(6)
O2 0.0520(8) 0.0828(11) 0.0814(10) 0.0199(9) 0.0229(7) 0.0136(7)
N2 0.0355(8) 0.0808(13) 0.0883(14) 0.0271(11) 0.0133(8) 0.0058(8)
C2 0.0390(8) 0.0578(10) 0.0560(10) -0.0054(8) 0.0143(7) -0.0098(7)
F3 0.0434(6) 0.0717(8) 0.0965(9) 0.0396(7) 0.0170(6) -0.0056(5)
O3 0.0586(8) 0.0631(9) 0.0764(10) -0.0121(7) 0.0215(7) -0.0061(7)
C3 0.0496(9) 0.0477(9) 0.0620(10) 0.0046(8) 0.0209(8) -0.0097(7)
C3A 0.0429(8) 0.0369(7) 0.0436(8) -0.0028(6) 0.0156(6) -0.0031(6)
C4 0.0555(10) 0.0391(8) 0.0535(9) 0.0090(7) 0.0179(8) 0.0016(7)
C5 0.0486(9) 0.0445(9) 0.0494(9) 0.0041(7) 0.0116(7) 0.0113(7)
C6 0.0381(7) 0.0481(9) 0.0473(8) -0.0020(7) 0.0120(6) 0.0030(6)
C7A 0.0367(7) 0.0357(7) 0.0364(6) -0.0034(5) 0.0112(5) -0.0018(5)
C7 0.0377(7) 0.0423(8) 0.0487(8) 0.0046(6) 0.0129(6) -0.0028(6)
C8 0.0820(17) 0.100(2) 0.0580(12) 0.0306(13) 0.0105(12) -0.0140(15)
C9 0.0646(13) 0.0673(14) 0.0899(17) 0.0370(13) 0.0016(12) -0.0014(11)
C10 0.0737(15) 0.0596(13) 0.121(2) 0.0231(14) 0.0525(16) 0.0181(11)
C11 0.0982(19) 0.0510(12) 0.115(2) -0.0153(13) 0.0629(18) -0.0088(12)
C12 0.0676(14) 0.101(2) 0.0732(15) -0.0358(15) 0.0150(12) -0.0042(13)
C13 0.0655(14) 0.131(3) 0.0474(11) -0.0032(13) 0.0164(10) 0.0067(15)

loop_
_atom_type_symbol
_atom_type_description
_atom_type_scat_dispersion_real
_atom_type_scat_dispersion_imag
_atom_type_scat_source
C C 0.0033 0.0016 'International Tables Vol C Tables 4.2.6.8 and 6.1.1.4'
H H 0.0000 0.0000 'International Tables Vol C Tables 4.2.6.8 and 6.1.1.4'
N N 0.0061 0.0033 'International Tables Vol C Tables 4.2.6.8 and 6.1.1.4'
O O 0.0106 0.0060 'International Tables Vol C Tables 4.2.6.8 and 6.1.1.4'
F F 0.0171 0.0103 'International Tables Vol C Tables 4.2.6.8 and 6.1.1.4'
Cl Cl 0.1484 0.1585 'International Tables Vol C Tables 4.2.6.8 and 6.1.1.4'

loop_
_geom_angle_atom_site_label_1
_geom_angle_atom_site_label_2
_geom_angle_atom_site_label_3
_geom_angle
_geom_angle_site_symmetry_1
_geom_angle_site_symmetry_3
C8 O1 C13 111.8(2) . 3_565
C1 N1 C7A 116.82(14) . .
N1 C1 C2 126.46(16) . .
N1 C1 Cl1 115.50(13) . .
C2 C1 Cl1 118.04(13) . .
C10 O2 C9 113.2(2) . .
C6 N2 H2A 116(2) . .
C6 N2 H2B 116(2) . .
H2A N2 H2B 128(3) . .
C3 C2 C1 117.07(16) . .
C3 C2 H2 121.5 . .
C1 C2 H2 121.5 . .
C12 O3 C11 111.9(2) . .
C2 C3 C3A 120.02(16) . .
C2 C3 H3 120.0 . .
C3A C3 H3 120.0 . .
C4 C3A C3 125.00(16) . .
C4 C3A C7A 117.30(15) . .
C3 C3A C7A 117.70(15) . .
F1 C4 C5 119.24(17) . .
F1 C4 C3A 119.06(17) . .
C5 C4 C3A 121.71(15) . .
F2 C5 C4 120.13(16) . .
F2 C5 C6 117.20(16) . .
C4 C5 C6 122.67(16) . .
N2 C6 C7 123.07(17) . .
N2 C6 C5 121.72(17) . .
C7 C6 C5 115.21(15) . .
N1 C7A C7 119.11(14) . .
N1 C7A C3A 121.92(14) . .
C7 C7A C3A 118.97(14) . .
F3 C7 C6 117.42(14) . .
F3 C7 C7A 118.43(14) . .
C6 C7 C7A 124.15(15) . .
O1 C8 C9 110.1(2) . .
O1 C8 H8A 109.6 . .
C9 C8 H8A 109.6 . .
O1 C8 H8B 109.6 . .
C9 C8 H8B 109.6 . .
H8A C8 H8B 108.2 . .
O2 C9 C8 110.5(2) . .
O2 C9 H9A 109.6 . .
C8 C9 H9A 109.6 . .
O2 C9 H9B 109.6 . .
C8 C9 H9B 109.6 . .
H9A C9 H9B 108.1 . .
O2 C10 C11 109.7(2) . .
O2 C10 H10A 109.7 . .
C11 C10 H10A 109.7 . .
O2 C10 H10B 109.7 . .
C11 C10 H10B 109.7 . .
H10A C10 H10B 108.2 . .
O3 C11 C10 109.4(2) . .
O3 C11 H11A 109.8 . .
C10 C11 H11A 109.8 . .
O3 C11 H11B 109.8 . .
C10 C11 H11B 109.8 . .
H11A C11 H11B 108.2 . .
O3 C12 C13 109.5(2) . .
O3 C12 H12A 109.8 . .
C13 C12 H12A 109.8 . .
O3 C12 H12B 109.8 . .
C13 C12 H12B 109.8 . .
H12A C12 H12B 108.2 . .
O1 C13 C12 111.0(2) 3_565 .
O1 C13 H13A 109.4 3_565 .
C12 C13 H13A 109.4 . .
O1 C13 H13B 109.4 3_565 .
C12 C13 H13B 109.4 . .
H13A C13 H13B 108.0 . .

loop_
_geom_bond_atom_site_label_1
_geom_bond_atom_site_label_2
_geom_bond_distance
_geom_bond_site_symmetry_2
Cl1 C1 1.7445(18) .
F1 C4 1.349(2) .
O1 C8 1.402(3) .
O1 C13 1.416(3) 3_565
N1 C1 1.300(2) .
N1 C7A 1.368(2) .
C1 C2 1.402(3) .
F2 C5 1.347(2) .
O2 C10 1.393(3) .
O2 C9 1.418(3) .
N2 C6 1.355(2) .
N2 H2A 0.837(10) .
N2 H2B 0.842(10) .
C2 C3 1.362(3) .
C2 H2 0.9300 .
F3 C7 1.3498(19) .
O3 C12 1.414(3) .
O3 C11 1.415(3) .
C3 C3A 1.411(2) .
C3 H3 0.9300 .
C3A C4 1.404(2) .
C3A C7A 1.419(2) .
C4 C5 1.361(3) .
C5 C6 1.415(3) .
C6 C7 1.382(2) .
C7A C7 1.398(2) .
C8 C9 1.475(4) .
C8 H8A 0.9700 .
C8 H8B 0.9700 .
C9 H9A 0.9700 .
C9 H9B 0.9700 .
C10 C11 1.483(4) .
C10 H10A 0.9700 .
C10 H10B 0.9700 .
C11 H11A 0.9700 .
C11 H11B 0.9700 .
C12 C13 1.486(4) .
C12 H12A 0.9700 .
C12 H12B 0.9700 .
C13 O1 1.416(3) 3_565
C13 H13A 0.9700 .
C13 H13B 0.9700 .

loop_
_geom_torsion_atom_site_label_1
_geom_torsion_atom_site_label_2
_geom_torsion_atom_site_label_3
_geom_torsion_atom_site_label_4
_geom_torsion
_geom_torsion_site_symmetry_1
_geom_torsion_site_symmetry_4
C7A N1 C1 C2 -0.1(3) . .
C7A N1 C1 Cl1 -179.85(11) . .
N1 C1 C2 C3 0.9(3) . .
Cl1 C1 C2 C3 -179.38(14) . .
C1 C2 C3 C3A -0.8(3) . .
C2 C3 C3A C4 -179.87(18) . .
C2 C3 C3A C7A 0.0(3) . .
C3 C3A C4 F1 0.6(3) . .
C7A C3A C4 F1 -179.34(16) . .
C3 C3A C4 C5 -179.76(18) . .
C7A C3A C4 C5 0.3(3) . .
F1 C4 C5 F2 0.0(3) . .
C3A C4 C5 F2 -179.71(17) . .
F1 C4 C5 C6 179.58(18) . .
C3A C4 C5 C6 -0.1(3) . .
F2 C5 C6 N2 -1.1(3) . .
C4 C5 C6 N2 179.3(2) . .
F2 C5 C6 C7 179.46(16) . .
C4 C5 C6 C7 -0.2(3) . .
C1 N1 C7A C7 -179.72(15) . .
C1 N1 C7A C3A -0.7(2) . .
C4 C3A C7A N1 -179.32(15) . .
C3 C3A C7A N1 0.8(2) . .
C4 C3A C7A C7 -0.3(2) . .
C3 C3A C7A C7 179.77(16) . .
N2 C6 C7 F3 0.9(3) . .
C5 C6 C7 F3 -179.61(16) . .
N2 C6 C7 C7A -179.30(19) . .
C5 C6 C7 C7A 0.2(3) . .
N1 C7A C7 F3 -1.1(2) . .
C3A C7A C7 F3 179.85(15) . .
N1 C7A C7 C6 179.09(16) . .
C3A C7A C7 C6 0.1(3) . .
C13 O1 C8 C9 177.2(2) 3_565 .
C10 O2 C9 C8 -171.4(2) . .
O1 C8 C9 O2 65.6(3) . .
C9 O2 C10 C11 -178.5(2) . .
C12 O3 C11 C10 171.6(2) . .
O2 C10 C11 O3 -70.3(3) . .
C11 O3 C12 C13 179.5(2) . .
O3 C12 C13 O1 69.5(3) . 3_565
